data_4303764
loop_
_publ_author_name
'Jeanette E. Ziegler'
'Guodong Du'
'Philip E. Fanwick'
'Mahdi M. Abu-Omar'

_publ_contact_author_address
;    Department of Chemistry
     Purdue University
     560 Oval Dr.
     W. Lafayette
     IN 47907-2084
     USA
;
_publ_contact_author_email pfanwick@purdue.edu
_publ_contact_author_fax 1(765)4940239
_publ_contact_author_name 'Phillip E. Fanwick'
_publ_contact_author_phone 1(765)4944572
_publ_section_title
;
An Efficient Method for the Preparation of Oxo Molybdenum Salalen Complexes
and Their Unusual Use as Hydrosilylation Catalysts
;
_journal_name_full 'Inorganic Chemistry'
_journal_page_first 11290
_journal_page_last 11296
_journal_paper_doi 10.1021/ic901794h
_journal_volume 48
_journal_year 2009
_chemical_absolute_configuration ad
_chemical_formula_moiety 'C36 H56 Mo1 N2 O4,H2 O1,0.65(C1 H4 O1)'
_chemical_formula_sum 'C36.65 H60.6 Mo N2 O5.65'
_chemical_formula_weight 715.64
_chemical_name_systematic ' ?'
_space_group_IT_number 144
_symmetry_cell_setting hexagonal
_symmetry_space_group_name_Hall 'P 31'
_symmetry_space_group_name_H-M 'P 31'
_atom_type_scat_source 'International Tables for Crystallography (Vol C)'
_cell_angle_alpha 90.00
_cell_angle_beta 90.00
_cell_angle_gamma 120.00
_cell_formula_units_Z 3
_cell_length_a 17.0026(13)
_cell_length_b 17.0026(13)
_cell_length_c 13.6160(12)
_cell_measurement_reflns_used 9437
_cell_measurement_temperature 150
_cell_measurement_theta_max 27
_cell_measurement_theta_min 3
_cell_volume 3408.9(5)
_computing_cell_refinement 'DENZO/SCALEPACK (Otwinowski & Minor, 1996)'
_computing_data_collection 'Collect (Nonius, 1998)'
_computing_data_reduction 'DENZO/SCALEPACK (Otwinowski & Minor, 1996)'
_computing_molecular_graphics
;
    ORTEP (Johnson, 1976)
    PLATON (Spek, 1997)
;
_computing_publication_material 'SHELX97(Sheldrick, 1997) and local programs'
_computing_structure_refinement 'SHELX97 (Sheldrick, 1997)'
_computing_structure_solution
;
 Direct methods (SIR2004, Burla et al., 2005)
;
_diffrn_ambient_temperature 150
_diffrn_measured_fraction_theta_full 0.9871
_diffrn_measured_fraction_theta_max 0.9530
_diffrn_measurement_device_type Nonius_KappaCCD
_diffrn_measurement_method \w
_diffrn_radiation_monochromator 'graphite 002'
_diffrn_radiation_type MO-K\a
_diffrn_radiation_wavelength 0.71073
_diffrn_reflns_av_R_equivalents 0.079
_diffrn_reflns_limit_h_max 10
_diffrn_reflns_limit_h_min -21
_diffrn_reflns_limit_k_max 22
_diffrn_reflns_limit_k_min -15
_diffrn_reflns_limit_l_max 15
_diffrn_reflns_limit_l_min -17
_diffrn_reflns_number 9437
_diffrn_reflns_theta_full 26.0
_diffrn_reflns_theta_max 27.47
_diffrn_reflns_theta_min 3.15
_diffrn_standards_number 0
_exptl_absorpt_coefficient_mu 0.315
_exptl_absorpt_correction_T_max 0.9614
_exptl_absorpt_correction_T_min 0.9066
_exptl_absorpt_correction_type multi-scan
_exptl_absorpt_process_details 'SCALEPACK (Otwinowski & Minor, 1997)'
_exptl_crystal_colour_primary yellow
_exptl_crystal_density_diffrn 1.046
_exptl_crystal_density_method 'not measured'
_exptl_crystal_description needle
_exptl_crystal_F_000 1161
_exptl_crystal_size_max 0.38
_exptl_crystal_size_mid 0.15
_exptl_crystal_size_min 0.13
_platon_squeeze_details '                                                                       '
_refine_diff_density_max 0.52
_refine_diff_density_min -0.78
_refine_ls_abs_structure_details 'Flack H. D. (1983), Acta Cryst. A39, 876-881'
_refine_ls_abs_structure_Flack 0.06(5)
_refine_ls_extinction_method none
_refine_ls_goodness_of_fit_ref 1.008
_refine_ls_hydrogen_treatment constr
_refine_ls_matrix_type full
_refine_ls_number_parameters 430
_refine_ls_number_reflns 6931
_refine_ls_number_restraints 1
_refine_ls_R_factor_all 0.079
_refine_ls_R_factor_gt 0.055
_refine_ls_shift/su_max 0.001
_refine_ls_structure_factor_coef Fsqd
_refine_ls_weighting_details '1/[\s^2^(Fo^2^)+(0.0786P)^2^+0.0000P] where P=(Fo^2^+2Fc^2^)/3  '
_refine_ls_weighting_scheme calc
_refine_ls_wR_factor_gt 0.136
_refine_ls_wR_factor_ref 0.150
_reflns_Friedel_coverage 0.3189
_reflns_number_gt 5432
_reflns_number_total 6931
_reflns_threshold_expression >2.0\s(I)
_cod_data_source_file ic901794h_si_002_4.cif
_cod_data_source_block D3046_MOO2Salan-4
_cod_depositor_comments
;
The following automatic conversions were performed:
'_refine_ls_weighting_scheme' value 'calc ' changed to 'calc' according to
'/home/saulius/struct/CIF-dictionaries/cif_core.dic' dictionary named
'cif_core.dic' version 2.4.1 from 2010-06-29.

Automatic conversion script
Id: cif_fix_enum 1527 2010-12-29 10:47:43Z saulius 
;
_cod_original_formula_sum 'C36.65 H60.60 Mo1 N2 O5.65'
_cod_database_code 4303764

loop_
_symmetry_equiv_pos_as_xyz
'x, y, z'
'-y, x-y, z+1/3'
'-x+y, -x, z+2/3'

loop_
_atom_site_label
_atom_site_fract_x
_atom_site_fract_y
_atom_site_fract_z
_atom_site_U_iso_or_equiv
_atom_site_adp_type
_atom_site_occupancy
_atom_site_symmetry_multiplicity
_atom_site_calc_flag
_atom_site_refinement_flags
_atom_site_disorder_assembly
_atom_site_disorder_group
Mo1 0.24900(3) 0.78847(3) 1.02523(3) 0.03199(13) Uani 1 1 d . . .
O1 0.2454(3) 0.6909(3) 1.0630(3) 0.0407(10) Uani 1 1 d . . .
O2 0.2052(3) 0.8223(3) 1.1163(3) 0.0411(11) Uani 1 1 d . . .
O12 0.3774(3) 0.8627(3) 1.0482(3) 0.0359(9) Uani 1 1 d . . .
O1W 0.1294(7) 0.9656(9) 0.9550(9) 0.157(5) Uani 1 1 d . . .
O62 0.1370(3) 0.7301(3) 0.9500(3) 0.0350(9) Uani 1 1 d . . .
O911 0.0981(10) 0.8983(10) 1.1642(15) 0.133(7) Uani 0.65(2) 1 d P . .
N2 0.2805(3) 0.9228(3) 0.9438(3) 0.0302(10) Uani 1 1 d . . .
N5 0.2973(3) 0.7822(3) 0.8651(3) 0.0286(10) Uani 1 1 d . . .
C1 0.3361(4) 1.0031(4) 1.0088(5) 0.0362(13) Uani 1 1 d . . .
C3 0.3194(4) 0.9340(4) 0.8434(4) 0.0308(12) Uani 1 1 d . . .
C4 0.2793(4) 0.8397(4) 0.7962(4) 0.0307(12) Uani 1 1 d . . .
C6 0.2555(4) 0.6856(4) 0.8328(4) 0.0321(12) Uani 1 1 d . . .
C11 0.4321(4) 1.0210(4) 1.0208(4) 0.0296(12) Uani 1 1 d . . .
C12 0.4482(4) 0.9484(4) 1.0393(4) 0.0284(12) Uani 1 1 d . . .
C13 0.5371(4) 0.9631(4) 1.0442(4) 0.0333(12) Uani 1 1 d . . .
C14 0.6073(4) 1.0537(4) 1.0412(4) 0.0361(13) Uani 1 1 d . . .
C15 0.5957(4) 1.1287(5) 1.0282(4) 0.0366(14) Uani 1 1 d . . .
C16 0.5049(4) 1.1094(4) 1.0157(4) 0.0341(13) Uani 1 1 d . . .
C31 0.3046(5) 0.9985(4) 0.7784(5) 0.0412(15) Uani 1 1 d . . .
C32 0.3436(5) 1.0053(5) 0.6757(5) 0.0487(17) Uani 1 1 d . . .
C33 0.3031(5) 0.9123(5) 0.6282(5) 0.0479(17) Uani 1 1 d . . .
C34 0.3193(4) 0.8469(5) 0.6927(4) 0.0369(13) Uani 1 1 d . . .
C61 0.1530(4) 0.6342(4) 0.8300(4) 0.0304(12) Uani 1 1 d . . .
C62 0.0997(4) 0.6539(4) 0.8914(4) 0.0304(12) Uani 1 1 d . . .
C63 0.0044(4) 0.5963(4) 0.8932(5) 0.0368(13) Uani 1 1 d . . .
C64 -0.0327(4) 0.5242(4) 0.8282(5) 0.0387(15) Uani 1 1 d . . .
C65 0.0194(4) 0.5069(4) 0.7598(4) 0.0342(13) Uani 1 1 d . . .
C66 0.1126(4) 0.5632(4) 0.7635(4) 0.0308(12) Uani 1 1 d . . .
C131 0.5544(5) 0.8831(5) 1.0579(5) 0.0402(14) Uani 1 1 d . . .
C132 0.5083(6) 0.8128(5) 0.9764(5) 0.0499(17) Uani 1 1 d . . .
C133 0.5177(6) 0.8377(5) 1.1589(5) 0.0515(17) Uani 1 1 d . . .
C134 0.6576(5) 0.9156(6) 1.0556(7) 0.064(2) Uani 1 1 d . . .
C151 0.6760(5) 1.2250(4) 1.0298(4) 0.0405(15) Uani 1 1 d . . .
C152 0.7271(6) 1.2436(6) 0.9314(6) 0.064(2) Uani 1 1 d . . .
C153 0.7402(5) 1.2379(5) 1.1134(6) 0.0548(19) Uani 1 1 d . . .
C154 0.6444(6) 1.2942(5) 1.0408(7) 0.059(2) Uani 1 1 d . . .
C631 -0.0548(5) 0.6098(5) 0.9704(6) 0.0554(19) Uani 1 1 d . . .
C632 -0.0204(6) 0.6051(6) 1.0752(6) 0.068(2) Uani 1 1 d . . .
C633 -0.0498(6) 0.7011(6) 0.9541(8) 0.070(2) Uani 1 1 d . . .
C634 -0.1525(5) 0.5346(6) 0.9653(8) 0.080(3) Uani 1 1 d . . .
C651 -0.0281(4) 0.4265(5) 0.6869(4) 0.0402(15) Uani 1 1 d . . .
C652 0.0400(5) 0.4176(5) 0.6212(5) 0.0476(17) Uani 1 1 d . . .
C653 -0.0819(5) 0.3364(5) 0.7456(5) 0.0538(19) Uani 1 1 d . . .
C654 -0.0917(6) 0.4424(6) 0.6236(6) 0.062(2) Uani 1 1 d . . .
C912 0.1545(17) 0.9689(17) 1.241(2) 0.142(11) Uani 0.65(2) 1 d P . .
H2 0.2248 0.9201 0.9360 0.036 Uiso 1 1 calc R . .
H3 0.3863 0.9594 0.8503 0.037 Uiso 1 1 calc R . .
H4 0.2121 0.8131 0.7901 0.037 Uiso 1 1 calc R . .
H5 0.3598 0.8060 0.8673 0.034 Uiso 1 1 calc R . .
H14 0.6677 1.0650 1.0486 0.043 Uiso 1 1 calc R . .
H16 0.4936 1.1579 1.0035 0.041 Uiso 1 1 calc R . .
H1A 0.3069 0.9921 1.0741 0.043 Uiso 1 1 calc R . .
H1B 0.3378 1.0575 0.9802 0.043 Uiso 1 1 calc R . .
H64 -0.0966 0.4843 0.8295 0.046 Uiso 1 1 calc R . .
H66 0.1499 0.5529 0.7194 0.037 Uiso 1 1 calc R . .
H6A 0.2759 0.6536 0.8777 0.039 Uiso 1 1 calc R . .
H6B 0.2785 0.6843 0.7664 0.039 Uiso 1 1 calc R . .
H13A 0.4456 0.7697 0.9954 0.075 Uiso 1 1 calc R . .
H13B 0.5415 0.7801 0.9659 0.075 Uiso 1 1 calc R . .
H13C 0.5083 0.8436 0.9155 0.075 Uiso 1 1 calc R . .
H13D 0.5468 0.8829 1.2111 0.077 Uiso 1 1 calc R . .
H13E 0.5311 0.7884 1.1682 0.077 Uiso 1 1 calc R . .
H13F 0.4518 0.8130 1.1613 0.077 Uiso 1 1 calc R . .
H13G 0.6825 0.9420 0.9911 0.097 Uiso 1 1 calc R . .
H13H 0.6667 0.8639 1.0675 0.097 Uiso 1 1 calc R . .
H13I 0.6888 0.9616 1.1066 0.097 Uiso 1 1 calc R . .
H15A 0.7574 1.2075 0.9279 0.096 Uiso 1 1 calc R . .
H15B 0.7725 1.3082 0.9268 0.096 Uiso 1 1 calc R . .
H15C 0.6839 1.2268 0.8770 0.096 Uiso 1 1 calc R . .
H15D 0.7086 1.2293 1.1762 0.082 Uiso 1 1 calc R . .
H15E 0.7928 1.2995 1.1106 0.082 Uiso 1 1 calc R . .
H15F 0.7606 1.1935 1.1075 0.082 Uiso 1 1 calc R . .
H15G 0.6070 1.2900 0.9841 0.089 Uiso 1 1 calc R . .
H15H 0.6974 1.3554 1.0443 0.089 Uiso 1 1 calc R . .
H15I 0.6085 1.2815 1.1010 0.089 Uiso 1 1 calc R . .
H31A 0.3340 1.0595 0.8089 0.049 Uiso 1 1 calc R . .
H31B 0.2387 0.9765 0.7733 0.049 Uiso 1 1 calc R . .
H32A 0.3305 1.0453 0.6344 0.058 Uiso 1 1 calc R . .
H32B 0.4104 1.0328 0.6800 0.058 Uiso 1 1 calc R . .
H33A 0.3311 0.9182 0.5629 0.057 Uiso 1 1 calc R . .
H33B 0.2371 0.8870 0.6186 0.057 Uiso 1 1 calc R . .
H34A 0.2902 0.7860 0.6619 0.044 Uiso 1 1 calc R . .
H34B 0.3852 0.8694 0.6978 0.044 Uiso 1 1 calc R . .
H63A -0.0581 0.6126 1.1246 0.102 Uiso 1 1 calc R . .
H63B 0.0429 0.6537 1.0827 0.102 Uiso 1 1 calc R . .
H63C -0.0242 0.5461 1.0843 0.102 Uiso 1 1 calc R . .
H63D -0.0611 0.7072 0.8847 0.105 Uiso 1 1 calc R . .
H63E 0.0106 0.7504 0.9726 0.105 Uiso 1 1 calc R . .
H63F -0.0958 0.7042 0.9946 0.105 Uiso 1 1 calc R . .
H63G -0.1777 0.5356 0.9008 0.120 Uiso 1 1 calc R . .
H63H -0.1876 0.5436 1.0168 0.120 Uiso 1 1 calc R . .
H63I -0.1558 0.4760 0.9749 0.120 Uiso 1 1 calc R . .
H65A 0.0078 0.3634 0.5799 0.071 Uiso 1 1 calc R . .
H65B 0.0844 0.4121 0.6622 0.071 Uiso 1 1 calc R . .
H65C 0.0715 0.4715 0.5794 0.071 Uiso 1 1 calc R . .
H65D -0.1314 0.3369 0.7818 0.081 Uiso 1 1 calc R . .
H65E -0.0410 0.3305 0.7919 0.081 Uiso 1 1 calc R . .
H65F -0.1071 0.2849 0.6999 0.081 Uiso 1 1 calc R . .
H65G -0.1263 0.3897 0.5808 0.093 Uiso 1 1 calc R . .
H65H -0.0564 0.4967 0.5833 0.093 Uiso 1 1 calc R . .
H65I -0.1336 0.4511 0.6655 0.093 Uiso 1 1 calc R . .
H911 0.1034 0.8521 1.1718 0.200 Uiso 0.65(2) 1 calc PR . .
H91A 0.2051 0.9605 1.2619 0.213 Uiso 0.65(2) 1 calc PR . .
H91B 0.1163 0.9619 1.2984 0.213 Uiso 0.65(2) 1 calc PR . .
H91C 0.1784 1.0299 1.2137 0.213 Uiso 0.65(2) 1 calc PR . .

loop_
_atom_site_aniso_label
_atom_site_aniso_U_11
_atom_site_aniso_U_22
_atom_site_aniso_U_33
_atom_site_aniso_U_12
_atom_site_aniso_U_13
_atom_site_aniso_U_23
Mo1 0.0371(3) 0.0277(3) 0.0307(2) 0.0158(2) 0.0012(2) 0.0022(2)
O1 0.041(2) 0.032(2) 0.044(2) 0.015(2) -0.004(2) 0.0092(19)
O2 0.046(3) 0.036(2) 0.039(2) 0.019(2) 0.007(2) 0.0054(19)
O12 0.040(2) 0.034(2) 0.037(2) 0.021(2) -0.0055(18) 0.0031(18)
O1W 0.131(8) 0.197(11) 0.218(12) 0.137(9) 0.022(8) 0.018(9)
O62 0.035(2) 0.034(2) 0.034(2) 0.0151(19) 0.0013(17) -0.0061(17)
O911 0.086(9) 0.084(9) 0.24(2) 0.050(8) 0.037(10) -0.009(11)
N2 0.034(3) 0.033(3) 0.026(2) 0.020(2) -0.0019(19) 0.0002(19)
N5 0.026(2) 0.030(2) 0.029(2) 0.014(2) -0.0021(19) -0.0014(19)
C1 0.037(3) 0.032(3) 0.045(3) 0.021(3) -0.001(3) 0.001(3)
C3 0.030(3) 0.026(3) 0.033(3) 0.012(2) -0.001(2) 0.001(2)
C4 0.034(3) 0.032(3) 0.027(3) 0.016(2) -0.002(2) -0.002(2)
C6 0.029(3) 0.029(3) 0.038(3) 0.014(2) 0.002(2) -0.004(2)
C11 0.033(3) 0.031(3) 0.027(3) 0.018(3) -0.001(2) 0.000(2)
C12 0.037(3) 0.020(3) 0.027(3) 0.013(2) -0.004(2) -0.002(2)
C13 0.033(3) 0.039(3) 0.032(3) 0.021(3) -0.003(2) -0.005(2)
C14 0.032(3) 0.044(4) 0.033(3) 0.020(3) 0.001(2) 0.003(3)
C15 0.030(3) 0.051(4) 0.029(3) 0.020(3) 0.003(2) 0.005(3)
C16 0.032(3) 0.036(3) 0.032(3) 0.015(3) -0.003(2) -0.008(2)
C31 0.050(4) 0.028(3) 0.046(4) 0.019(3) 0.001(3) 0.005(3)
C32 0.061(5) 0.043(4) 0.039(4) 0.024(3) 0.010(3) 0.005(3)
C33 0.055(4) 0.050(4) 0.032(3) 0.021(3) 0.000(3) -0.001(3)
C34 0.037(3) 0.041(3) 0.033(3) 0.020(3) 0.004(2) 0.001(3)
C61 0.028(3) 0.033(3) 0.032(3) 0.016(2) -0.001(2) 0.004(2)
C62 0.031(3) 0.028(3) 0.031(3) 0.014(2) -0.006(2) -0.007(2)
C63 0.031(3) 0.038(3) 0.041(3) 0.017(3) 0.002(3) -0.003(3)
C64 0.029(3) 0.039(3) 0.042(4) 0.013(3) 0.002(3) -0.003(3)
C65 0.028(3) 0.034(3) 0.035(3) 0.011(3) -0.002(2) 0.000(2)
C66 0.024(3) 0.038(3) 0.029(3) 0.015(2) 0.001(2) 0.003(2)
C131 0.042(4) 0.040(4) 0.046(4) 0.026(3) -0.004(3) 0.003(3)
C132 0.066(5) 0.051(4) 0.051(4) 0.043(4) -0.005(3) -0.009(3)
C133 0.069(5) 0.054(4) 0.047(4) 0.042(4) -0.003(3) 0.006(3)
C134 0.053(5) 0.067(5) 0.095(6) 0.046(5) 0.009(4) 0.008(5)
C151 0.046(4) 0.039(4) 0.032(3) 0.018(3) 0.008(3) 0.001(3)
C152 0.061(5) 0.057(5) 0.049(4) 0.010(4) 0.017(4) 0.003(4)
C153 0.035(4) 0.048(4) 0.069(5) 0.011(3) -0.011(3) -0.001(4)
C154 0.051(5) 0.033(4) 0.082(5) 0.012(3) -0.002(4) 0.002(4)
C631 0.042(4) 0.043(4) 0.076(5) 0.017(3) 0.013(4) 0.002(4)
C632 0.061(5) 0.072(6) 0.059(5) 0.024(5) 0.025(4) -0.003(4)
C633 0.051(5) 0.068(5) 0.107(7) 0.040(5) 0.011(5) -0.014(5)
C634 0.038(4) 0.062(5) 0.121(8) 0.010(4) 0.031(5) -0.026(5)
C651 0.034(3) 0.048(4) 0.028(3) 0.012(3) -0.001(2) -0.003(3)
C652 0.042(4) 0.045(4) 0.038(3) 0.009(3) -0.004(3) -0.012(3)
C653 0.053(4) 0.045(4) 0.037(4) 0.005(3) 0.003(3) -0.001(3)
C654 0.061(5) 0.080(6) 0.047(4) 0.036(5) -0.021(4) -0.012(4)
C912 0.128(19) 0.125(18) 0.21(3) 0.088(16) 0.059(18) -0.024(18)

loop_
_atom_type_symbol
_atom_type_radius_bond
Mo 1.30
O 0.73
N 0.75
C 0.77
H 0.32

loop_
_geom_angle_atom_site_label_1
_geom_angle_atom_site_label_2
_geom_angle_atom_site_label_3
_geom_angle
_geom_angle_site_symmetry_1
_geom_angle_site_symmetry_2
_geom_angle_site_symmetry_3
_geom_angle_publ_flag
O2 Mo1 O1 107.6(2) . . . ?
O2 Mo1 O12 101.9(2) . . . ?
O1 Mo1 O12 93.82(19) . . . ?
O2 Mo1 O62 94.3(2) . . . ?
O1 Mo1 O62 96.43(19) . . . ?
O12 Mo1 O62 157.24(17) . . . ?
O2 Mo1 N2 86.55(19) . . . ?
O1 Mo1 N2 165.3(2) . . . ?
O12 Mo1 N2 78.82(17) . . . ?
O62 Mo1 N2 86.38(18) . . . ?
O2 Mo1 N5 156.93(19) . . . ?
O1 Mo1 N5 94.51(19) . . . ?
O12 Mo1 N5 82.70(18) . . . ?
O62 Mo1 N5 76.29(17) . . . ?
N2 Mo1 N5 72.03(16) . . . ?
C12 O12 Mo1 143.0(4) . . . ?
C62 O62 Mo1 131.3(4) . . . ?
C912 O911 H911 109.50 . . . ?
C3 N2 C1 112.8(5) . . . ?
C3 N2 Mo1 115.4(3) . . . ?
C1 N2 Mo1 109.9(3) . . . ?
C3 N2 H2 106.00 . . . ?
C1 N2 H2 106.00 . . . ?
Mo1 N2 H2 106.00 . . . ?
C6 N5 C4 113.2(4) . . . ?
C6 N5 Mo1 109.8(3) . . . ?
C4 N5 Mo1 111.2(3) . . . ?
C6 N5 H5 107.40 . . . ?
C4 N5 H5 107.40 . . . ?
Mo1 N5 H5 107.40 . . . ?
N2 C1 C11 111.9(5) . . . ?
N2 C1 H1A 109.20 . . . ?
C11 C1 H1A 109.20 . . . ?
N2 C1 H1B 109.20 . . . ?
C11 C1 H1B 109.20 . . . ?
H1A C1 H1B 107.90 . . . ?
N2 C3 C31 113.8(5) . . . ?
N2 C3 C4 108.3(4) . . . ?
C31 C3 C4 111.2(5) . . . ?
N2 C3 H3 107.80 . . . ?
C31 C3 H3 107.80 . . . ?
C4 C3 H3 107.80 . . . ?
N5 C4 C3 107.0(4) . . . ?
N5 C4 C34 113.5(5) . . . ?
C3 C4 C34 110.6(5) . . . ?
N5 C4 H4 108.50 . . . ?
C3 C4 H4 108.50 . . . ?
C34 C4 H4 108.50 . . . ?
N5 C6 C61 115.0(5) . . . ?
N5 C6 H6A 108.50 . . . ?
C61 C6 H6A 108.50 . . . ?
N5 C6 H6B 108.50 . . . ?
C61 C6 H6B 108.50 . . . ?
H6A C6 H6B 107.50 . . . ?
C16 C11 C12 119.8(5) . . . ?
C16 C11 C1 120.0(5) . . . ?
C12 C11 C1 120.2(5) . . . ?
O12 C12 C13 119.1(5) . . . ?
O12 C12 C11 120.0(5) . . . ?
C13 C12 C11 120.9(5) . . . ?
C14 C13 C12 116.4(5) . . . ?
C14 C13 C131 122.8(5) . . . ?
C12 C13 C131 120.8(5) . . . ?
C15 C14 C13 125.2(6) . . . ?
C15 C14 H14 117.40 . . . ?
C13 C14 H14 117.40 . . . ?
C14 C15 C16 116.0(6) . . . ?
C14 C15 C151 121.4(5) . . . ?
C16 C15 C151 122.6(6) . . . ?
C11 C16 C15 121.4(6) . . . ?
C11 C16 H16 119.30 . . . ?
C15 C16 H16 119.30 . . . ?
C3 C31 C32 111.4(5) . . . ?
C3 C31 H31A 109.30 . . . ?
C32 C31 H31A 109.30 . . . ?
C3 C31 H31B 109.30 . . . ?
C32 C31 H31B 109.30 . . . ?
H31A C31 H31B 108.00 . . . ?
C33 C32 C31 110.9(6) . . . ?
C33 C32 H32A 109.50 . . . ?
C31 C32 H32A 109.50 . . . ?
C33 C32 H32B 109.50 . . . ?
C31 C32 H32B 109.50 . . . ?
H32A C32 H32B 108.00 . . . ?
C32 C33 C34 110.9(6) . . . ?
C32 C33 H33A 109.50 . . . ?
C34 C33 H33A 109.50 . . . ?
C32 C33 H33B 109.50 . . . ?
C34 C33 H33B 109.50 . . . ?
H33A C33 H33B 108.10 . . . ?
C4 C34 C33 110.3(5) . . . ?
C4 C34 H34A 109.60 . . . ?
C33 C34 H34A 109.60 . . . ?
C4 C34 H34B 109.60 . . . ?
C33 C34 H34B 109.60 . . . ?
H34A C34 H34B 108.10 . . . ?
C66 C61 C62 120.2(5) . . . ?
C66 C61 C6 116.5(5) . . . ?
C62 C61 C6 123.2(5) . . . ?
O62 C62 C61 121.7(5) . . . ?
O62 C62 C63 118.1(5) . . . ?
C61 C62 C63 120.2(5) . . . ?
C64 C63 C62 117.4(5) . . . ?
C64 C63 C631 121.6(6) . . . ?
C62 C63 C631 120.9(6) . . . ?
C63 C64 C65 123.4(6) . . . ?
C63 C64 H64 118.30 . . . ?
C65 C64 H64 118.30 . . . ?
C66 C65 C64 116.9(6) . . . ?
C66 C65 C651 123.0(5) . . . ?
C64 C65 C651 120.1(5) . . . ?
C65 C66 C61 121.6(5) . . . ?
C65 C66 H66 119.20 . . . ?
C61 C66 H66 119.20 . . . ?
C132 C131 C13 110.6(5) . . . ?
C132 C131 C133 109.5(6) . . . ?
C13 C131 C133 110.0(5) . . . ?
C132 C131 C134 108.0(6) . . . ?
C13 C131 C134 111.2(6) . . . ?
C133 C131 C134 107.3(6) . . . ?
C131 C132 H13A 109.50 . . . ?
C131 C132 H13B 109.50 . . . ?
H13A C132 H13B 109.50 . . . ?
C131 C132 H13C 109.50 . . . ?
H13A C132 H13C 109.50 . . . ?
H13B C132 H13C 109.50 . . . ?
C131 C133 H13D 109.50 . . . ?
C131 C133 H13E 109.50 . . . ?
H13D C133 H13E 109.50 . . . ?
C131 C133 H13F 109.50 . . . ?
H13D C133 H13F 109.50 . . . ?
H13E C133 H13F 109.50 . . . ?
C131 C134 H13G 109.50 . . . ?
C131 C134 H13H 109.50 . . . ?
H13G C134 H13H 109.50 . . . ?
C131 C134 H13I 109.50 . . . ?
H13G C134 H13I 109.50 . . . ?
H13H C134 H13I 109.50 . . . ?
C153 C151 C15 111.2(6) . . . ?
C153 C151 C154 108.6(6) . . . ?
C15 C151 C154 111.1(6) . . . ?
C153 C151 C152 109.4(6) . . . ?
C15 C151 C152 108.6(5) . . . ?
C154 C151 C152 107.9(7) . . . ?
C151 C152 H15A 109.50 . . . ?
C151 C152 H15B 109.50 . . . ?
H15A C152 H15B 109.50 . . . ?
C151 C152 H15C 109.50 . . . ?
H15A C152 H15C 109.50 . . . ?
H15B C152 H15C 109.50 . . . ?
C151 C153 H15D 109.50 . . . ?
C151 C153 H15E 109.50 . . . ?
H15D C153 H15E 109.50 . . . ?
C151 C153 H15F 109.50 . . . ?
H15D C153 H15F 109.50 . . . ?
H15E C153 H15F 109.50 . . . ?
C151 C154 H15G 109.50 . . . ?
C151 C154 H15H 109.50 . . . ?
H15G C154 H15H 109.50 . . . ?
C151 C154 H15I 109.50 . . . ?
H15G C154 H15I 109.50 . . . ?
H15H C154 H15I 109.50 . . . ?
C634 C631 C633 109.4(7) . . . ?
C634 C631 C63 111.4(6) . . . ?
C633 C631 C63 109.9(6) . . . ?
C634 C631 C632 106.4(8) . . . ?
C633 C631 C632 110.7(7) . . . ?
C63 C631 C632 109.0(6) . . . ?
C631 C632 H63A 109.50 . . . ?
C631 C632 H63B 109.50 . . . ?
H63A C632 H63B 109.50 . . . ?
C631 C632 H63C 109.50 . . . ?
H63A C632 H63C 109.50 . . . ?
H63B C632 H63C 109.50 . . . ?
C631 C633 H63D 109.50 . . . ?
C631 C633 H63E 109.50 . . . ?
H63D C633 H63E 109.50 . . . ?
C631 C633 H63F 109.50 . . . ?
H63D C633 H63F 109.50 . . . ?
H63E C633 H63F 109.50 . . . ?
C631 C634 H63G 109.50 . . . ?
C631 C634 H63H 109.50 . . . ?
H63G C634 H63H 109.50 . . . ?
C631 C634 H63I 109.50 . . . ?
H63G C634 H63I 109.50 . . . ?
H63H C634 H63I 109.50 . . . ?
C654 C651 C652 109.2(6) . . . ?
C654 C651 C65 108.2(6) . . . ?
C652 C651 C65 112.0(5) . . . ?
C654 C651 C653 110.4(6) . . . ?
C652 C651 C653 107.7(6) . . . ?
C65 C651 C653 109.3(5) . . . ?
C651 C652 H65A 109.50 . . . ?
C651 C652 H65B 109.50 . . . ?
H65A C652 H65B 109.50 . . . ?
C651 C652 H65C 109.50 . . . ?
H65A C652 H65C 109.50 . . . ?
H65B C652 H65C 109.50 . . . ?
C651 C653 H65D 109.50 . . . ?
C651 C653 H65E 109.50 . . . ?
H65D C653 H65E 109.50 . . . ?
C651 C653 H65F 109.50 . . . ?
H65D C653 H65F 109.50 . . . ?
H65E C653 H65F 109.50 . . . ?
C651 C654 H65G 109.50 . . . ?
C651 C654 H65H 109.50 . . . ?
H65G C654 H65H 109.50 . . . ?
C651 C654 H65I 109.50 . . . ?
H65G C654 H65I 109.50 . . . ?
H65H C654 H65I 109.50 . . . ?
O911 C912 H91A 109.50 . . . ?
O911 C912 H91B 109.50 . . . ?
H91A C912 H91B 109.50 . . . ?
O911 C912 H91C 109.50 . . . ?
H91A C912 H91C 109.50 . . . ?
H91B C912 H91C 109.50 . . . ?

loop_
_geom_bond_atom_site_label_1
_geom_bond_atom_site_label_2
_geom_bond_distance
_geom_bond_site_symmetry_1
_geom_bond_site_symmetry_2
_geom_bond_publ_flag
Mo1 O2 1.688(4) . . ?
Mo1 O1 1.709(4) . . ?
Mo1 O12 1.924(4) . . ?
Mo1 O62 1.941(4) . . ?
Mo1 N2 2.347(5) . . ?
Mo1 N5 2.351(5) . . ?
O12 C12 1.354(7) . . ?
O62 C62 1.377(7) . . ?
O911 C912 1.52(3) . . ?
O911 H911 0.8400 . . ?
N2 C3 1.490(7) . . ?
N2 C1 1.500(8) . . ?
N2 H2 0.9300 . . ?
N5 C6 1.492(7) . . ?
N5 C4 1.493(7) . . ?
N5 H5 0.9300 . . ?
C1 C11 1.513(8) . . ?
C1 H1A 0.9900 . . ?
C1 H1B 0.9900 . . ?
C3 C31 1.524(8) . . ?
C3 C4 1.534(8) . . ?
C3 H3 1.0000 . . ?
C4 C34 1.542(8) . . ?
C4 H4 1.0000 . . ?
C6 C61 1.510(8) . . ?
C6 H6A 0.9900 . . ?
C6 H6B 0.9900 . . ?
C11 C16 1.391(8) . . ?
C11 C12 1.413(8) . . ?
C12 C13 1.406(8) . . ?
C13 C14 1.400(9) . . ?
C13 C131 1.541(8) . . ?
C14 C15 1.395(9) . . ?
C14 H14 0.9500 . . ?
C15 C16 1.419(9) . . ?
C15 C151 1.519(9) . . ?
C16 H16 0.9500 . . ?
C31 C32 1.527(9) . . ?
C31 H31A 0.9900 . . ?
C31 H31B 0.9900 . . ?
C32 C33 1.518(10) . . ?
C32 H32A 0.9900 . . ?
C32 H32B 0.9900 . . ?
C33 C34 1.546(9) . . ?
C33 H33A 0.9900 . . ?
C33 H33B 0.9900 . . ?
C34 H34A 0.9900 . . ?
C34 H34B 0.9900 . . ?
C61 C66 1.386(8) . . ?
C61 C62 1.391(8) . . ?
C62 C63 1.413(8) . . ?
C63 C64 1.382(9) . . ?
C63 C631 1.550(10) . . ?
C64 C65 1.414(8) . . ?
C64 H64 0.9500 . . ?
C65 C66 1.384(8) . . ?
C65 C651 1.549(9) . . ?
C66 H66 0.9500 . . ?
C131 C132 1.529(10) . . ?
C131 C133 1.547(10) . . ?
C131 C134 1.555(10) . . ?
C132 H13A 0.9800 . . ?
C132 H13B 0.9800 . . ?
C132 H13C 0.9800 . . ?
C133 H13D 0.9800 . . ?
C133 H13E 0.9800 . . ?
C133 H13F 0.9800 . . ?
C134 H13G 0.9800 . . ?
C134 H13H 0.9800 . . ?
C134 H13I 0.9800 . . ?
C151 C153 1.515(10) . . ?
C151 C154 1.525(10) . . ?
C151 C152 1.541(10) . . ?
C152 H15A 0.9800 . . ?
C152 H15B 0.9800 . . ?
C152 H15C 0.9800 . . ?
C153 H15D 0.9800 . . ?
C153 H15E 0.9800 . . ?
C153 H15F 0.9800 . . ?
C154 H15G 0.9800 . . ?
C154 H15H 0.9800 . . ?
C154 H15I 0.9800 . . ?
C631 C634 1.508(10) . . ?
C631 C633 1.528(11) . . ?
C631 C632 1.559(13) . . ?
C632 H63A 0.9800 . . ?
C632 H63B 0.9800 . . ?
C632 H63C 0.9800 . . ?
C633 H63D 0.9800 . . ?
C633 H63E 0.9800 . . ?
C633 H63F 0.9800 . . ?
C634 H63G 0.9800 . . ?
C634 H63H 0.9800 . . ?
C634 H63I 0.9800 . . ?
C651 C654 1.508(10) . . ?
C651 C652 1.531(9) . . ?
C651 C653 1.556(9) . . ?
C652 H65A 0.9800 . . ?
C652 H65B 0.9800 . . ?
C652 H65C 0.9800 . . ?
C653 H65D 0.9800 . . ?
C653 H65E 0.9800 . . ?
C653 H65F 0.9800 . . ?
C654 H65G 0.9800 . . ?
C654 H65H 0.9800 . . ?
C654 H65I 0.9800 . . ?
C912 H91A 0.9800 . . ?
C912 H91B 0.9800 . . ?
C912 H91C 0.9800 . . ?

loop_
_geom_hbond_atom_site_label_D
_geom_hbond_atom_site_label_H
_geom_hbond_atom_site_label_A
_geom_hbond_distance_DH
_geom_hbond_distance_HA
_geom_hbond_distance_DA
_geom_hbond_angle_DHA
_geom_hbond_site_symmetry_D
_geom_hbond_site_symmetry_A
_geom_hbond_publ_flag
N2 H2 O1W 0.9316 2.133(16) 3.00(2) 155.1(3) . . ?
O911 H911 O2 0.842 2.168(6) 2.79(3) 130.3(11) . . ?

loop_
_geom_torsion_atom_site_label_1
_geom_torsion_atom_site_label_2
_geom_torsion_atom_site_label_3
_geom_torsion_atom_site_label_4
_geom_torsion
_geom_torsion_site_symmetry_1
_geom_torsion_site_symmetry_2
_geom_torsion_site_symmetry_3
_geom_torsion_site_symmetry_4
_geom_torsion_publ_flag
O2 Mo1 O12 C12 -74.4(6) . . . . ?
O1 Mo1 O12 C12 176.8(6) . . . . ?
O62 Mo1 O12 C12 60.1(9) . . . . ?
N2 Mo1 O12 C12 9.7(6) . . . . ?
N5 Mo1 O12 C12 82.7(6) . . . . ?
O2 Mo1 O62 C62 -146.2(5) . . . . ?
O1 Mo1 O62 C62 -37.9(5) . . . . ?
O12 Mo1 O62 C62 78.3(7) . . . . ?
N2 Mo1 O62 C62 127.6(5) . . . . ?
N5 Mo1 O62 C62 55.2(5) . . . . ?
O2 Mo1 N2 C3 -176.0(4) . . . . ?
O1 Mo1 N2 C3 20.0(9) . . . . ?
O12 Mo1 N2 C3 81.1(4) . . . . ?
O62 Mo1 N2 C3 -81.5(4) . . . . ?
N5 Mo1 N2 C3 -4.8(4) . . . . ?
O2 Mo1 N2 C1 55.1(4) . . . . ?
O1 Mo1 N2 C1 -108.9(8) . . . . ?
O12 Mo1 N2 C1 -47.8(4) . . . . ?
O62 Mo1 N2 C1 149.6(4) . . . . ?
N5 Mo1 N2 C1 -133.7(4) . . . . ?
O2 Mo1 N5 C6 -128.8(5) . . . . ?
O1 Mo1 N5 C6 34.6(4) . . . . ?
O12 Mo1 N5 C6 127.9(4) . . . . ?
O62 Mo1 N5 C6 -60.9(4) . . . . ?
N2 Mo1 N5 C6 -151.6(4) . . . . ?
O2 Mo1 N5 C4 -2.7(7) . . . . ?
O1 Mo1 N5 C4 160.7(4) . . . . ?
O12 Mo1 N5 C4 -106.0(4) . . . . ?
O62 Mo1 N5 C4 65.2(4) . . . . ?
N2 Mo1 N5 C4 -25.4(3) . . . . ?
C3 N2 C1 C11 -59.3(6) . . . . ?
Mo1 N2 C1 C11 71.0(5) . . . . ?
C1 N2 C3 C31 -75.4(6) . . . . ?
Mo1 N2 C3 C31 157.1(4) . . . . ?
C1 N2 C3 C4 160.4(5) . . . . ?
Mo1 N2 C3 C4 32.9(5) . . . . ?
C6 N5 C4 C3 175.3(4) . . . . ?
Mo1 N5 C4 C3 51.2(5) . . . . ?
C6 N5 C4 C34 -62.3(6) . . . . ?
Mo1 N5 C4 C34 173.5(4) . . . . ?
N2 C3 C4 N5 -54.3(6) . . . . ?
C31 C3 C4 N5 180.0(5) . . . . ?
N2 C3 C4 C34 -178.5(5) . . . . ?
C31 C3 C4 C34 55.8(7) . . . . ?
C4 N5 C6 C61 -64.5(6) . . . . ?
Mo1 N5 C6 C61 60.4(5) . . . . ?
N2 C1 C11 C16 136.5(5) . . . . ?
N2 C1 C11 C12 -44.8(7) . . . . ?
Mo1 O12 C12 C13 -163.0(5) . . . . ?
Mo1 O12 C12 C11 14.1(9) . . . . ?
C16 C11 C12 O12 177.4(5) . . . . ?
C1 C11 C12 O12 -1.3(8) . . . . ?
C16 C11 C12 C13 -5.5(8) . . . . ?
C1 C11 C12 C13 175.8(5) . . . . ?
O12 C12 C13 C14 -175.8(5) . . . . ?
C11 C12 C13 C14 7.1(8) . . . . ?
O12 C12 C13 C131 1.0(8) . . . . ?
C11 C12 C13 C131 -176.2(5) . . . . ?
C12 C13 C14 C15 -3.8(9) . . . . ?
C131 C13 C14 C15 179.5(6) . . . . ?
C13 C14 C15 C16 -1.1(8) . . . . ?
C13 C14 C15 C151 177.7(6) . . . . ?
C12 C11 C16 C15 0.2(8) . . . . ?
C1 C11 C16 C15 178.9(5) . . . . ?
C14 C15 C16 C11 2.9(8) . . . . ?
C151 C15 C16 C11 -175.8(5) . . . . ?
N2 C3 C31 C32 -178.5(5) . . . . ?
C4 C3 C31 C32 -55.9(7) . . . . ?
C3 C31 C32 C33 56.5(8) . . . . ?
C31 C32 C33 C34 -57.0(8) . . . . ?
N5 C4 C34 C33 -176.3(5) . . . . ?
C3 C4 C34 C33 -56.0(7) . . . . ?
C32 C33 C34 C4 56.9(8) . . . . ?
N5 C6 C61 C66 152.4(5) . . . . ?
N5 C6 C61 C62 -29.1(8) . . . . ?
Mo1 O62 C62 C61 -39.0(8) . . . . ?
Mo1 O62 C62 C63 142.5(5) . . . . ?
C66 C61 C62 O62 -172.3(5) . . . . ?
C6 C61 C62 O62 9.1(9) . . . . ?
C66 C61 C62 C63 6.2(9) . . . . ?
C6 C61 C62 C63 -172.4(6) . . . . ?
O62 C62 C63 C64 174.9(6) . . . . ?
C61 C62 C63 C64 -3.7(9) . . . . ?
O62 C62 C63 C631 -9.5(9) . . . . ?
C61 C62 C63 C631 171.9(6) . . . . ?
C62 C63 C64 C65 -1.2(10) . . . . ?
C631 C63 C64 C65 -176.8(6) . . . . ?
C63 C64 C65 C66 3.6(10) . . . . ?
C63 C64 C65 C651 -177.8(6) . . . . ?
C64 C65 C66 C61 -1.0(9) . . . . ?
C651 C65 C66 C61 -179.6(5) . . . . ?
C62 C61 C66 C65 -3.8(9) . . . . ?
C6 C61 C66 C65 174.9(5) . . . . ?
C14 C13 C131 C132 -126.6(7) . . . . ?
C12 C13 C131 C132 56.9(8) . . . . ?
C14 C13 C131 C133 112.2(7) . . . . ?
C12 C13 C131 C133 -64.3(7) . . . . ?
C14 C13 C131 C134 -6.5(9) . . . . ?
C12 C13 C131 C134 176.9(6) . . . . ?
C14 C15 C151 C153 -44.2(8) . . . . ?
C16 C15 C151 C153 134.5(6) . . . . ?
C14 C15 C151 C154 -165.3(6) . . . . ?
C16 C15 C151 C154 13.5(8) . . . . ?
C14 C15 C151 C152 76.2(8) . . . . ?
C16 C15 C151 C152 -105.1(7) . . . . ?
C64 C63 C631 C634 1.7(11) . . . . ?
C62 C63 C631 C634 -173.8(8) . . . . ?
C64 C63 C631 C633 -119.8(7) . . . . ?
C62 C63 C631 C633 64.8(9) . . . . ?
C64 C63 C631 C632 118.7(7) . . . . ?
C62 C63 C631 C632 -56.7(9) . . . . ?
C66 C65 C651 C654 -120.3(7) . . . . ?
C64 C65 C651 C654 61.1(8) . . . . ?
C66 C65 C651 C652 0.1(9) . . . . ?
C64 C65 C651 C652 -178.4(6) . . . . ?
C66 C65 C651 C653 119.4(7) . . . . ?
C64 C65 C651 C653 -59.2(8) . . . . ?

loop_
_platon_squeeze_void_nr
_platon_squeeze_void_average_x
_platon_squeeze_void_average_y
_platon_squeeze_void_average_z
_platon_squeeze_void_volume
_platon_squeeze_void_count_electrons
_platon_squeeze_void_content
1 0.000 0.000 -0.015 776 7 ' '
